data_4124631
loop_
_publ_author_name
'Carter, G.F.'
'Templeton, D.H.'

_publ_section_title
;
 Polymorphism of sodium superoxide
;
_journal_name_full 'Journal of the American Chemical Society'
_journal_page_first 5247
_journal_page_last 5249
_journal_volume 75
_journal_year 1953
_chemical_formula_sum 'Na O2'
_space_group_IT_number 58
_symmetry_space_group_name_Hall '-P 2 2n'
_symmetry_space_group_name_H-M 'P n n m'
_cell_angle_alpha 90
_cell_angle_beta 90
_cell_angle_gamma 90
_cell_formula_units_Z 2
_cell_length_a 4.26
_cell_length_b 5.54
_cell_length_c 3.44
_cell_volume 81.185
_citation_journal_id_ASTM JACSAT
_cod_data_source_file Carter_JACSAT_1953_1431.cif
_cod_data_source_block Na1O2
_cod_original_cell_volume 81.18538
_cod_original_formula_sum 'Na1 O2'
_cod_database_code 4124631

loop_
_symmetry_equiv_pos_as_xyz
x,y,z
-x,-y,z
x+1/2,-y+1/2,-z+1/2
-x+1/2,y+1/2,-z+1/2
-x,-y,-z
x,y,-z
-x-1/2,y-1/2,z-1/2
x-1/2,-y-1/2,z-1/2

loop_
_atom_site_label
_atom_site_type_symbol
_atom_site_fract_x
_atom_site_fract_y
_atom_site_fract_z
_atom_site_occupancy
_atom_site_U_iso_or_equiv
Na1 Na+1 0 0 0 1 0.0
O1 O 0.12 0.43 0 1 0.0
